data_1551539
loop_
_publ_author_name
'Shin Suzuki'
'Yasutomo Segawa'
'Kenichiro Itami'
'Junichiro Yamaguchi'

_publ_section_title
;
 Synthesis and characterization of hexaarylbenzenes with five or six
 different substituents enabled by programmed synthesis
;
_journal_name_full 'Nature Chemistry'
_journal_page_first 227
_journal_page_last 233
_journal_paper_doi 10.1038/nchem.2174
_journal_volume 7
_journal_year 2015
_chemical_formula_sum 'C56 H57 Cl3 F3 N O2 Si'
_chemical_formula_weight 967.47
_space_group_IT_number 2
_space_group_name_Hall '-P 1'
_space_group_name_H-M_alt 'P -1'
_symmetry_cell_setting triclinic
_symmetry_space_group_name_H-M 'P -1'
_atom_sites_solution_hydrogens geom
_atom_sites_solution_primary direct
_atom_sites_solution_secondary difmap
_cell_angle_alpha 86.404(19)
_cell_angle_beta 88.39(2)
_cell_angle_gamma 71.517(18)
_cell_formula_units_Z 2
_cell_length_a 11.095(3)
_cell_length_b 15.395(5)
_cell_length_c 16.048(7)
_cell_measurement_reflns_used 5575
_cell_measurement_temperature 103(2)
_cell_measurement_theta_max 25.4
_cell_measurement_theta_min 3.0
_cell_volume 2594.5(16)
_computing_cell_refinement 'RIGAKU CrystalClear'
_computing_data_collection 'RIGAKU CrystalClear'
_computing_data_reduction 'RIGAKU CrystalClear'
_computing_molecular_graphics ORTEP-III
_computing_structure_refinement 'SHELXL-97 (Sheldrick, 1997)'
_computing_structure_solution SIR-97
_diffrn_ambient_temperature 103(2)
_diffrn_measured_fraction_theta_full 0.984
_diffrn_measured_fraction_theta_max 0.984
_diffrn_measurement_device_type
;
PILATUS 200K with MicroMax-007
;
_diffrn_measurement_method 'profile data from \w-scans'
_diffrn_radiation_monochromator graphite
_diffrn_radiation_source 'fine-focus sealed tube'
_diffrn_radiation_type MoK\a
_diffrn_radiation_wavelength 0.71075
_diffrn_reflns_av_R_equivalents 0.0657
_diffrn_reflns_av_sigmaI/netI 0.0607
_diffrn_reflns_limit_h_max 13
_diffrn_reflns_limit_h_min -13
_diffrn_reflns_limit_k_max 16
_diffrn_reflns_limit_k_min -18
_diffrn_reflns_limit_l_max 19
_diffrn_reflns_limit_l_min -19
_diffrn_reflns_number 26033
_diffrn_reflns_theta_full 25.00
_diffrn_reflns_theta_max 25.00
_diffrn_reflns_theta_min 3.00
_exptl_absorpt_coefficient_mu 0.252
_exptl_absorpt_correction_T_max 0.9925
_exptl_absorpt_correction_T_min 0.9398
_exptl_absorpt_correction_type multi-scan
_exptl_absorpt_process_details 'Jacobson, R. (1998) Private communication'
_exptl_crystal_colour Colorless
_exptl_crystal_density_diffrn 1.238
_exptl_crystal_density_method 'not measured'
_exptl_crystal_description Block
_exptl_crystal_F_000 1016
_exptl_crystal_size_max 0.25
_exptl_crystal_size_mid 0.10
_exptl_crystal_size_min 0.03
_refine_diff_density_max 2.192
_refine_diff_density_min -0.903
_refine_diff_density_rms 0.103
_refine_ls_extinction_method none
_refine_ls_goodness_of_fit_ref 1.042
_refine_ls_hydrogen_treatment constr
_refine_ls_matrix_type full
_refine_ls_number_parameters 633
_refine_ls_number_reflns 8984
_refine_ls_number_restraints 36
_refine_ls_restrained_S_all 1.060
_refine_ls_R_factor_all 0.1163
_refine_ls_R_factor_gt 0.0888
_refine_ls_shift/su_max 0.000
_refine_ls_shift/su_mean 0.000
_refine_ls_structure_factor_coef Fsqd
_refine_ls_weighting_details 'calc w=1/[\s^2^(Fo^2^)+(0.1514P)^2^+6.2607P] where P=(Fo^2^+2Fc^2^)/3'
_refine_ls_weighting_scheme calc
_refine_ls_wR_factor_gt 0.2479
_refine_ls_wR_factor_ref 0.2685
_reflns_number_gt 6618
_reflns_number_total 8984
_reflns_threshold_expression >2sigma(I)
_cod_data_source_file nchem.2174-s3.cif
_cod_data_source_block 11A
_cod_depositor_comments
;
The following automatic conversions were performed:

data item '_exptl_absorpt_correction_type' value 'Multi-scan' was
changed to 'multi-scan' in accordance with the built-in table derived
from the CIF Core dictionary named 'cif_core.dic' version 2.4.5 last
updated on 2014-11-21.

Automatic conversion script
Id: cif_fix_values 6909 2019-04-08 15:41:33Z antanas 

The following automatic conversions were performed:

data name '_atom_site_symetry_multiplicity' was replaced with
'_atom_site_symmetry_multiplicity' as specified in the replacement
file 'data/replacement-values/replacement_tags.lst'.

Automatic conversion script
Id: cif_correct_tags 9268 2022-04-12 08:56:07Z antanas 
;
_cod_original_sg_symbol_H-M P-1
_cod_database_code 1551539

loop_
_symmetry_equiv_pos_as_xyz
'x, y, z'
'-x, -y, -z'

loop_
_atom_site_label
_atom_site_type_symbol
_atom_site_fract_x
_atom_site_fract_y
_atom_site_fract_z
_atom_site_U_iso_or_equiv
_atom_site_adp_type
_atom_site_occupancy
_atom_site_symmetry_multiplicity
_atom_site_calc_flag
_atom_site_refinement_flags
_atom_site_disorder_assembly
_atom_site_disorder_group
C1 C 0.5829(3) 0.2787(3) 0.5083(2) 0.0161(8) Uani 1 1 d . . .
C2 C 0.5003(3) 0.2767(3) 0.5760(2) 0.0146(8) Uani 1 1 d . . .
C3 C 0.5084(3) 0.3197(3) 0.6499(2) 0.0155(8) Uani 1 1 d . . .
C4 C 0.6013(3) 0.3640(3) 0.6561(2) 0.0152(8) Uani 1 1 d . . .
C5 C 0.6859(3) 0.3639(3) 0.5894(2) 0.0161(8) Uani 1 1 d . . .
C6 C 0.6759(3) 0.3224(3) 0.5151(2) 0.0157(8) Uani 1 1 d . . .
C7 C 0.5706(3) 0.2340(3) 0.4302(2) 0.0176(8) Uani 1 1 d . . .
C8 C 0.6666(4) 0.1591(3) 0.4032(3) 0.0240(9) Uani 1 1 d . . .
H1 H 0.7432 0.1353 0.4339 0.029 Uiso 1 1 calc R . .
C9 C 0.6507(5) 0.1185(4) 0.3306(3) 0.0357(12) Uani 1 1 d . . .
H2 H 0.7171 0.0670 0.3125 0.043 Uiso 1 1 calc R . .
C10 C 0.5401(5) 0.1518(4) 0.2845(3) 0.0378(13) Uani 1 1 d . . .
C11 C 0.4449(4) 0.2259(4) 0.3120(3) 0.0316(11) Uani 1 1 d . . .
H3 H 0.3682 0.2491 0.2814 0.038 Uiso 1 1 calc R . .
C12 C 0.4591(4) 0.2669(3) 0.3833(2) 0.0222(9) Uani 1 1 d . . .
H4 H 0.3922 0.3184 0.4009 0.027 Uiso 1 1 calc R . .
C13 C 0.5195(6) 0.1093(5) 0.2043(4) 0.0570(17) Uani 1 1 d . . .
H5 H 0.4619 0.1597 0.1680 0.068 Uiso 1 1 calc R . .
C14 C 0.4500(6) 0.0386(4) 0.2255(4) 0.0477(14) Uani 1 1 d . . .
H6 H 0.4333 0.0136 0.1739 0.072 Uiso 1 1 calc R . .
H7 H 0.3693 0.0684 0.2537 0.072 Uiso 1 1 calc R . .
H8 H 0.5030 -0.0112 0.2622 0.072 Uiso 1 1 calc R . .
O1 O 0.6267(4) 0.0728(3) 0.1603(2) 0.0546(11) Uani 1 1 d . . .
Si1 Si 0.72455(13) 0.11939(10) 0.10921(8) 0.0365(4) Uani 1 1 d . . .
C15 C 0.8865(6) 0.0664(5) 0.1544(4) 0.0667(19) Uani 1 1 d . . .
H9 H 0.8855 0.0825 0.2125 0.100 Uiso 1 1 calc R . .
H10 H 0.9475 0.0893 0.1221 0.100 Uiso 1 1 calc R . .
H11 H 0.9113 -0.0004 0.1521 0.100 Uiso 1 1 calc R . .
C16 C 0.6760(5) 0.2451(4) 0.1201(3) 0.0429(13) Uani 1 1 d . . .
H12 H 0.5920 0.2741 0.0953 0.064 Uiso 1 1 calc R . .
H13 H 0.7380 0.2700 0.0913 0.064 Uiso 1 1 calc R . .
H14 H 0.6724 0.2577 0.1794 0.064 Uiso 1 1 calc R . .
C17 C 0.7245(4) 0.0895(4) -0.0022(3) 0.0347(11) Uani 1 1 d . . .
C18 C 0.7589(6) -0.0134(4) -0.0092(3) 0.0489(14) Uani 1 1 d . . .
H15 H 0.7669 -0.0273 -0.0683 0.073 Uiso 1 1 calc R . .
H16 H 0.6922 -0.0350 0.0172 0.073 Uiso 1 1 calc R . .
H17 H 0.8399 -0.0442 0.0188 0.073 Uiso 1 1 calc R . .
C19 C 0.5907(5) 0.1366(5) -0.0399(3) 0.0520(15) Uani 1 1 d . . .
H18 H 0.5680 0.2032 -0.0361 0.078 Uiso 1 1 calc R . .
H19 H 0.5282 0.1142 -0.0089 0.078 Uiso 1 1 calc R . .
H20 H 0.5916 0.1223 -0.0986 0.078 Uiso 1 1 calc R . .
C20 C 0.8178(5) 0.1260(4) -0.0548(3) 0.0491(14) Uani 1 1 d . . .
H21 H 0.8144 0.1117 -0.1132 0.074 Uiso 1 1 calc R . .
H22 H 0.9042 0.0970 -0.0337 0.074 Uiso 1 1 calc R . .
H23 H 0.7943 0.1926 -0.0511 0.074 Uiso 1 1 calc R . .
C21 C 0.4087(3) 0.2245(3) 0.5715(2) 0.0177(8) Uani 1 1 d . . .
C22 C 0.4507(4) 0.1304(3) 0.5627(3) 0.0222(9) Uani 1 1 d . . .
H24 H 0.5392 0.0984 0.5595 0.027 Uiso 1 1 calc R . .
C23 C 0.3633(5) 0.0830(4) 0.5585(3) 0.0348(11) Uani 1 1 d . . .
H25 H 0.3944 0.0187 0.5522 0.042 Uiso 1 1 calc R . .
N1 N 0.2374(4) 0.1237(3) 0.5628(3) 0.0427(12) Uani 1 1 d . . .
C24 C 0.1982(4) 0.2137(4) 0.5716(3) 0.0350(12) Uani 1 1 d . . .
H26 H 0.1092 0.2437 0.5750 0.042 Uiso 1 1 calc R . .
C25 C 0.2772(4) 0.2671(3) 0.5762(2) 0.0228(9) Uani 1 1 d . . .
H27 H 0.2429 0.3313 0.5824 0.027 Uiso 1 1 calc R . .
C26 C 0.4168(3) 0.3186(3) 0.7199(2) 0.0156(8) Uani 1 1 d . . .
C27 C 0.4162(4) 0.2374(3) 0.7623(2) 0.0198(9) Uani 1 1 d . . .
H28 H 0.4782 0.1813 0.7489 0.024 Uiso 1 1 calc R . .
C28 C 0.3265(4) 0.2369(3) 0.8239(3) 0.0237(9) Uani 1 1 d . . .
H29 H 0.3283 0.1804 0.8522 0.028 Uiso 1 1 calc R . .
C29 C 0.2329(4) 0.3180(3) 0.8457(3) 0.0244(10) Uani 1 1 d . . .
C30 C 0.2345(4) 0.3986(3) 0.8029(3) 0.0232(9) Uani 1 1 d . . .
H30 H 0.1726 0.4548 0.8162 0.028 Uiso 1 1 calc R . .
C31 C 0.3250(3) 0.3996(3) 0.7408(2) 0.0183(8) Uani 1 1 d . . .
H31 H 0.3237 0.4560 0.7127 0.022 Uiso 1 1 calc R . .
C32 C 0.1357(5) 0.3131(4) 0.9139(3) 0.0425(13) Uani 1 1 d . . .
C33 C 0.0630(5) 0.2482(4) 0.8896(4) 0.0519(16) Uani 1 1 d . . .
H32 H 0.0125 0.2743 0.8397 0.078 Uiso 1 1 calc R . .
H33 H 0.0066 0.2409 0.9357 0.078 Uiso 1 1 calc R . .
H34 H 0.1238 0.1883 0.8781 0.078 Uiso 1 1 calc R . .
C34 C 0.0384(6) 0.4085(5) 0.9260(5) 0.073(2) Uani 1 1 d . . .
H35 H 0.0823 0.4497 0.9450 0.109 Uiso 1 1 calc R . .
H36 H -0.0252 0.4030 0.9678 0.109 Uiso 1 1 calc R . .
H37 H -0.0037 0.4335 0.8729 0.109 Uiso 1 1 calc R . .
C35 C 0.2071(6) 0.2761(5) 0.9969(3) 0.0581(17) Uani 1 1 d . . .
H38 H 0.2651 0.2139 0.9905 0.087 Uiso 1 1 calc R . .
H39 H 0.1456 0.2750 1.0416 0.087 Uiso 1 1 calc R . .
H40 H 0.2559 0.3162 1.0110 0.087 Uiso 1 1 calc R . .
C36 C 0.6128(3) 0.4080(3) 0.7354(2) 0.0163(8) Uani 1 1 d . . .
C37 C 0.6392(4) 0.3569(3) 0.8112(2) 0.0210(9) Uani 1 1 d . . .
H41 H 0.6488 0.2933 0.8128 0.025 Uiso 1 1 calc R . .
C38 C 0.6520(4) 0.3965(3) 0.8845(3) 0.0234(9) Uani 1 1 d . . .
H42 H 0.6708 0.3602 0.9354 0.028 Uiso 1 1 calc R . .
C39 C 0.6371(4) 0.4891(3) 0.8826(3) 0.0248(10) Uani 1 1 d . . .
C40 C 0.6104(4) 0.5418(3) 0.8079(3) 0.0233(9) Uani 1 1 d . . .
H43 H 0.5999 0.6056 0.8066 0.028 Uiso 1 1 calc R . .
C41 C 0.5993(3) 0.5010(3) 0.7352(2) 0.0196(9) Uani 1 1 d . . .
H44 H 0.5820 0.5372 0.6841 0.024 Uiso 1 1 calc R . .
O2 O 0.6446(3) 0.5364(2) 0.95137(19) 0.0341(8) Uani 1 1 d . . .
C42 C 0.6699(5) 0.4854(4) 1.0297(3) 0.0359(12) Uani 1 1 d . . .
H45 H 0.6045 0.4558 1.0417 0.054 Uiso 1 1 calc R . .
H46 H 0.6692 0.5267 1.0738 0.054 Uiso 1 1 calc R . .
H47 H 0.7535 0.4384 1.0274 0.054 Uiso 1 1 calc R . .
C43 C 0.7882(3) 0.4070(3) 0.5991(2) 0.0167(8) Uani 1 1 d . . .
C44 C 0.8857(3) 0.3652(3) 0.6562(3) 0.0221(9) Uani 1 1 d . . .
H48 H 0.8885 0.3091 0.6856 0.027 Uiso 1 1 calc R . .
C45 C 0.9789(4) 0.4059(3) 0.6698(3) 0.0275(10) Uani 1 1 d . . .
H49 H 1.0453 0.3772 0.7082 0.033 Uiso 1 1 calc R . .
C46 C 0.9750(4) 0.4877(3) 0.6279(3) 0.0296(11) Uani 1 1 d . . .
H50 H 1.0377 0.5157 0.6381 0.036 Uiso 1 1 calc R . .
C47 C 0.8799(4) 0.5290(3) 0.5708(3) 0.0272(10) Uani 1 1 d . . .
H51 H 0.8778 0.5849 0.5414 0.033 Uiso 1 1 calc R . .
C48 C 0.7866(4) 0.4883(3) 0.5564(3) 0.0218(9) Uani 1 1 d . . .
H52 H 0.7216 0.5169 0.5171 0.026 Uiso 1 1 calc R . .
C49 C 0.7665(3) 0.3204(3) 0.4437(2) 0.0164(8) Uani 1 1 d . . .
C50 C 0.8957(4) 0.2705(3) 0.4523(3) 0.0219(9) Uani 1 1 d . . .
H53 H 0.9269 0.2416 0.5049 0.026 Uiso 1 1 calc R . .
C51 C 0.9782(4) 0.2629(3) 0.3848(3) 0.0252(10) Uani 1 1 d . . .
H54 H 1.0658 0.2295 0.3915 0.030 Uiso 1 1 calc R . .
C52 C 0.9331(4) 0.3041(3) 0.3074(3) 0.0220(9) Uani 1 1 d . A .
C53 C 0.8061(4) 0.3548(3) 0.2981(3) 0.0224(9) Uani 1 1 d . . .
H55 H 0.7753 0.3839 0.2455 0.027 Uiso 1 1 calc R . .
C54 C 0.7238(4) 0.3629(3) 0.3664(2) 0.0186(8) Uani 1 1 d . . .
H56 H 0.6369 0.3981 0.3599 0.022 Uiso 1 1 calc R . .
C55 C 1.0221(4) 0.2936(4) 0.2339(3) 0.0350(12) Uani 1 1 d . . .
F1 F 0.9659(5) 0.3236(8) 0.1640(3) 0.084(3) Uani 0.714(12) 1 d PU A 1
F2 F 1.0894(8) 0.2062(4) 0.2243(5) 0.080(3) Uani 0.714(12) 1 d PU A 1
F3 F 1.1105(7) 0.3319(7) 0.2429(4) 0.075(3) Uani 0.714(12) 1 d PU A 1
F4 F 1.0055(18) 0.2400(14) 0.1812(10) 0.066(5) Uani 0.286(12) 1 d PU A 2
F5 F 1.1383(11) 0.2677(15) 0.2499(9) 0.057(5) Uani 0.286(12) 1 d PU A 2
F6 F 1.0025(17) 0.3752(10) 0.1872(11) 0.068(5) Uani 0.286(12) 1 d PU A 2
C56 C 0.8859(5) 0.0301(4) 0.6626(4) 0.0459(14) Uani 1 1 d . . .
H57 H 0.9097 -0.0143 0.7122 0.055 Uiso 1 1 calc R . .
Cl1 Cl 0.83092(14) -0.02080(11) 0.58327(10) 0.0553(4) Uani 1 1 d . . .
Cl2 Cl 1.01840(13) 0.06039(12) 0.62786(10) 0.0570(4) Uani 1 1 d . . .
Cl3 Cl 0.76311(13) 0.12990(11) 0.69133(10) 0.0544(4) Uani 1 1 d . . .

loop_
_atom_site_aniso_label
_atom_site_aniso_U_11
_atom_site_aniso_U_22
_atom_site_aniso_U_33
_atom_site_aniso_U_23
_atom_site_aniso_U_13
_atom_site_aniso_U_12
C1 0.0122(17) 0.019(2) 0.0168(19) -0.0016(16) -0.0026(14) -0.0045(14)
C2 0.0081(16) 0.019(2) 0.0175(19) -0.0002(16) -0.0027(13) -0.0053(14)
C3 0.0110(17) 0.021(2) 0.0150(18) -0.0007(16) -0.0015(14) -0.0048(14)
C4 0.0108(17) 0.018(2) 0.0170(19) -0.0018(16) -0.0034(14) -0.0049(14)
C5 0.0096(17) 0.019(2) 0.0194(19) -0.0007(16) -0.0029(14) -0.0047(14)
C6 0.0082(16) 0.019(2) 0.0192(19) -0.0010(16) -0.0018(14) -0.0036(14)
C7 0.0155(18) 0.027(2) 0.0147(19) -0.0013(17) -0.0003(14) -0.0128(16)
C8 0.019(2) 0.030(2) 0.028(2) -0.0044(19) 0.0066(16) -0.0131(17)
C9 0.038(3) 0.039(3) 0.040(3) -0.020(2) 0.020(2) -0.024(2)
C10 0.042(3) 0.064(4) 0.027(2) -0.014(2) 0.008(2) -0.042(3)
C11 0.033(2) 0.057(3) 0.017(2) 0.003(2) -0.0044(18) -0.032(2)
C12 0.022(2) 0.030(2) 0.019(2) 0.0018(18) -0.0025(16) -0.0150(17)
C13 0.063(4) 0.084(5) 0.042(3) -0.032(3) 0.006(3) -0.043(3)
C14 0.055(3) 0.056(4) 0.047(3) -0.020(3) -0.005(3) -0.034(3)
O1 0.091(3) 0.062(3) 0.0306(19) -0.0202(19) 0.022(2) -0.051(2)
Si1 0.0413(8) 0.0442(9) 0.0265(7) -0.0029(6) -0.0065(5) -0.0162(6)
C15 0.062(4) 0.087(5) 0.043(3) -0.002(3) -0.022(3) -0.010(4)
C16 0.054(3) 0.044(3) 0.035(3) -0.010(2) 0.004(2) -0.022(3)
C17 0.033(3) 0.043(3) 0.029(2) -0.009(2) -0.0011(19) -0.012(2)
C18 0.063(4) 0.051(4) 0.034(3) -0.008(3) -0.004(2) -0.019(3)
C19 0.044(3) 0.072(4) 0.037(3) -0.010(3) -0.013(2) -0.012(3)
C20 0.049(3) 0.058(4) 0.036(3) 0.002(3) 0.004(2) -0.011(3)
C21 0.0129(18) 0.030(2) 0.0138(18) -0.0023(17) -0.0005(14) -0.0109(16)
C22 0.0184(19) 0.028(2) 0.023(2) -0.0056(18) 0.0064(16) -0.0120(17)
C23 0.038(3) 0.036(3) 0.040(3) -0.016(2) 0.015(2) -0.023(2)
N1 0.031(2) 0.064(3) 0.050(3) -0.024(2) 0.0126(19) -0.036(2)
C24 0.017(2) 0.059(4) 0.037(3) -0.017(2) 0.0020(18) -0.020(2)
C25 0.0127(18) 0.035(3) 0.022(2) -0.0082(19) -0.0018(15) -0.0089(17)
C26 0.0097(17) 0.025(2) 0.0156(18) -0.0032(16) -0.0036(14) -0.0099(15)
C27 0.0154(18) 0.027(2) 0.018(2) -0.0024(17) -0.0014(15) -0.0084(16)
C28 0.025(2) 0.031(3) 0.021(2) -0.0004(18) 0.0000(16) -0.0172(18)
C29 0.020(2) 0.039(3) 0.022(2) -0.008(2) 0.0052(16) -0.0204(18)
C30 0.0121(18) 0.031(3) 0.029(2) -0.0121(19) 0.0028(16) -0.0088(16)
C31 0.0155(18) 0.024(2) 0.020(2) -0.0046(17) -0.0009(15) -0.0114(16)
C32 0.038(3) 0.050(3) 0.047(3) -0.012(3) 0.025(2) -0.025(2)
C33 0.034(3) 0.058(4) 0.073(4) -0.004(3) 0.023(3) -0.031(3)
C34 0.059(4) 0.065(4) 0.101(6) -0.029(4) 0.067(4) -0.030(3)
C35 0.076(4) 0.080(5) 0.033(3) -0.012(3) 0.025(3) -0.047(4)
C36 0.0084(17) 0.024(2) 0.0187(19) -0.0051(16) 0.0013(14) -0.0081(15)
C37 0.0157(18) 0.027(2) 0.023(2) -0.0057(18) -0.0015(15) -0.0088(16)
C38 0.019(2) 0.036(3) 0.017(2) -0.0006(18) -0.0011(15) -0.0114(17)
C39 0.019(2) 0.038(3) 0.023(2) -0.0130(19) 0.0039(16) -0.0147(18)
C40 0.020(2) 0.022(2) 0.030(2) -0.0080(19) 0.0024(16) -0.0093(16)
C41 0.0120(17) 0.028(2) 0.020(2) -0.0035(17) -0.0010(14) -0.0073(15)
O2 0.0422(19) 0.046(2) 0.0234(16) -0.0163(15) 0.0002(13) -0.0236(16)
C42 0.034(2) 0.059(3) 0.019(2) -0.014(2) -0.0011(18) -0.020(2)
C43 0.0099(17) 0.026(2) 0.0173(19) -0.0071(17) 0.0008(14) -0.0084(15)
C44 0.0125(18) 0.028(2) 0.027(2) -0.0037(18) -0.0014(15) -0.0080(16)
C45 0.0128(19) 0.038(3) 0.033(2) -0.008(2) -0.0044(16) -0.0088(17)
C46 0.016(2) 0.041(3) 0.039(3) -0.012(2) 0.0018(17) -0.0179(18)
C47 0.023(2) 0.027(2) 0.037(3) -0.004(2) 0.0052(18) -0.0146(18)
C48 0.0155(19) 0.028(2) 0.023(2) -0.0045(18) -0.0002(15) -0.0090(16)
C49 0.0131(18) 0.017(2) 0.022(2) -0.0042(16) 0.0002(14) -0.0076(14)
C50 0.0125(18) 0.033(3) 0.021(2) -0.0050(18) -0.0014(15) -0.0089(16)
C51 0.0115(18) 0.031(2) 0.033(2) -0.0062(19) 0.0032(16) -0.0062(16)
C52 0.0177(19) 0.027(2) 0.026(2) -0.0078(18) 0.0067(16) -0.0119(16)
C53 0.021(2) 0.027(2) 0.022(2) -0.0011(18) 0.0001(16) -0.0122(17)
C54 0.0151(18) 0.021(2) 0.022(2) -0.0033(17) 0.0007(15) -0.0082(15)
C55 0.029(2) 0.045(3) 0.036(3) -0.013(2) 0.011(2) -0.018(2)
F1 0.043(3) 0.161(8) 0.025(3) 0.014(4) 0.013(2) -0.004(4)
F2 0.088(5) 0.057(4) 0.077(4) -0.015(3) 0.058(4) 0.000(3)
F3 0.070(4) 0.112(6) 0.077(4) -0.040(4) 0.048(3) -0.072(4)
F4 0.072(8) 0.087(9) 0.059(8) -0.039(7) 0.040(6) -0.051(7)
F5 0.024(5) 0.087(10) 0.051(6) 0.008(7) 0.014(4) -0.010(6)
F6 0.073(8) 0.048(7) 0.068(8) 0.009(6) 0.056(6) -0.007(5)
C56 0.031(3) 0.048(3) 0.053(3) 0.001(3) -0.004(2) -0.004(2)
Cl1 0.0512(8) 0.0513(9) 0.0620(9) -0.0101(7) -0.0101(7) -0.0122(6)
Cl2 0.0353(7) 0.0722(11) 0.0658(10) 0.0054(8) 0.0005(6) -0.0219(7)
Cl3 0.0385(7) 0.0546(9) 0.0632(9) -0.0148(7) -0.0040(6) -0.0025(6)

loop_
_atom_type_symbol
_atom_type_description
_atom_type_scat_dispersion_real
_atom_type_scat_dispersion_imag
_atom_type_scat_source
C C 0.0033 0.0016 'International Tables Vol C Tables 4.2.6.8 and 6.1.1.4'
H H 0.0000 0.0000 'International Tables Vol C Tables 4.2.6.8 and 6.1.1.4'
N N 0.0061 0.0033 'International Tables Vol C Tables 4.2.6.8 and 6.1.1.4'
O O 0.0106 0.0060 'International Tables Vol C Tables 4.2.6.8 and 6.1.1.4'
F F 0.0171 0.0103 'International Tables Vol C Tables 4.2.6.8 and 6.1.1.4'
Si Si 0.0817 0.0704 'International Tables Vol C Tables 4.2.6.8 and 6.1.1.4'
Cl Cl 0.1484 0.1585 'International Tables Vol C Tables 4.2.6.8 and 6.1.1.4'

loop_
_geom_angle_atom_site_label_1
_geom_angle_atom_site_label_2
_geom_angle_atom_site_label_3
_geom_angle
_geom_angle_site_symmetry_1
_geom_angle_site_symmetry_3
C2 C1 C6 119.6(3) . .
C2 C1 C7 119.3(3) . .
C6 C1 C7 121.1(3) . .
C1 C2 C3 120.4(3) . .
C1 C2 C21 119.7(3) . .
C3 C2 C21 119.7(3) . .
C2 C3 C4 119.7(3) . .
C2 C3 C26 119.1(3) . .
C4 C3 C26 121.2(3) . .
C5 C4 C3 119.9(3) . .
C5 C4 C36 120.0(3) . .
C3 C4 C36 120.1(3) . .
C4 C5 C6 120.2(3) . .
C4 C5 C43 119.0(3) . .
C6 C5 C43 120.8(3) . .
C1 C6 C5 120.1(3) . .
C1 C6 C49 118.8(3) . .
C5 C6 C49 121.0(3) . .
C8 C7 C12 118.4(4) . .
C8 C7 C1 121.5(3) . .
C12 C7 C1 120.1(3) . .
C7 C8 C9 119.7(4) . .
C7 C8 H1 120.1 . .
C9 C8 H1 120.1 . .
C10 C9 C8 121.4(4) . .
C10 C9 H2 119.3 . .
C8 C9 H2 119.3 . .
C11 C10 C9 118.4(4) . .
C11 C10 C13 118.6(5) . .
C9 C10 C13 122.9(5) . .
C10 C11 C12 120.9(4) . .
C10 C11 H3 119.5 . .
C12 C11 H3 119.5 . .
C11 C12 C7 121.0(4) . .
C11 C12 H4 119.5 . .
C7 C12 H4 119.5 . .
O1 C13 C10 113.9(5) . .
O1 C13 C14 111.4(5) . .
C10 C13 C14 109.5(5) . .
O1 C13 H5 107.2 . .
C10 C13 H5 107.2 . .
C14 C13 H5 107.2 . .
C13 C14 H6 109.5 . .
C13 C14 H7 109.5 . .
H6 C14 H7 109.5 . .
C13 C14 H8 109.5 . .
H6 C14 H8 109.5 . .
H7 C14 H8 109.5 . .
C13 O1 Si1 132.1(4) . .
O1 Si1 C16 111.6(2) . .
O1 Si1 C15 108.0(3) . .
C16 Si1 C15 108.5(3) . .
O1 Si1 C17 106.2(2) . .
C16 Si1 C17 112.3(2) . .
C15 Si1 C17 110.1(3) . .
Si1 C15 H9 109.5 . .
Si1 C15 H10 109.5 . .
H9 C15 H10 109.5 . .
Si1 C15 H11 109.5 . .
H9 C15 H11 109.5 . .
H10 C15 H11 109.5 . .
Si1 C16 H12 109.5 . .
Si1 C16 H13 109.5 . .
H12 C16 H13 109.5 . .
Si1 C16 H14 109.5 . .
H12 C16 H14 109.5 . .
H13 C16 H14 109.5 . .
C18 C17 C20 109.6(4) . .
C18 C17 C19 108.9(5) . .
C20 C17 C19 106.7(5) . .
C18 C17 Si1 111.4(4) . .
C20 C17 Si1 110.5(4) . .
C19 C17 Si1 109.6(3) . .
C17 C18 H15 109.5 . .
C17 C18 H16 109.5 . .
H15 C18 H16 109.5 . .
C17 C18 H17 109.5 . .
H15 C18 H17 109.5 . .
H16 C18 H17 109.5 . .
C17 C19 H18 109.5 . .
C17 C19 H19 109.5 . .
H18 C19 H19 109.5 . .
C17 C19 H20 109.5 . .
H18 C19 H20 109.5 . .
H19 C19 H20 109.5 . .
C17 C20 H21 109.5 . .
C17 C20 H22 109.5 . .
H21 C20 H22 109.5 . .
C17 C20 H23 109.5 . .
H21 C20 H23 109.5 . .
H22 C20 H23 109.5 . .
C22 C21 C25 117.0(4) . .
C22 C21 C2 121.0(3) . .
C25 C21 C2 122.0(4) . .
C21 C22 C23 120.0(4) . .
C21 C22 H24 120.0 . .
C23 C22 H24 120.0 . .
N1 C23 C22 123.1(5) . .
N1 C23 H25 118.4 . .
C22 C23 H25 118.4 . .
C24 N1 C23 116.3(4) . .
N1 C24 C25 125.0(4) . .
N1 C24 H26 117.5 . .
C25 C24 H26 117.5 . .
C24 C25 C21 118.5(4) . .
C24 C25 H27 120.7 . .
C21 C25 H27 120.7 . .
C27 C26 C31 118.3(3) . .
C27 C26 C3 121.6(3) . .
C31 C26 C3 120.0(4) . .
C28 C27 C26 120.9(4) . .
C28 C27 H28 119.6 . .
C26 C27 H28 119.6 . .
C27 C28 C29 121.6(4) . .
C27 C28 H29 119.2 . .
C29 C28 H29 119.2 . .
C30 C29 C28 117.0(4) . .
C30 C29 C32 123.8(4) . .
C28 C29 C32 119.2(4) . .
C29 C30 C31 121.7(4) . .
C29 C30 H30 119.2 . .
C31 C30 H30 119.2 . .
C26 C31 C30 120.6(4) . .
C26 C31 H31 119.7 . .
C30 C31 H31 119.7 . .
C29 C32 C33 109.8(4) . .
C29 C32 C34 111.1(4) . .
C33 C32 C34 108.3(5) . .
C29 C32 C35 108.7(4) . .
C33 C32 C35 109.7(5) . .
C34 C32 C35 109.3(5) . .
C32 C33 H32 109.5 . .
C32 C33 H33 109.5 . .
H32 C33 H33 109.5 . .
C32 C33 H34 109.5 . .
H32 C33 H34 109.5 . .
H33 C33 H34 109.5 . .
C32 C34 H35 109.5 . .
C32 C34 H36 109.5 . .
H35 C34 H36 109.5 . .
C32 C34 H37 109.5 . .
H35 C34 H37 109.5 . .
H36 C34 H37 109.5 . .
C32 C35 H38 109.5 . .
C32 C35 H39 109.5 . .
H38 C35 H39 109.5 . .
C32 C35 H40 109.5 . .
H38 C35 H40 109.5 . .
H39 C35 H40 109.5 . .
C41 C36 C37 117.6(4) . .
C41 C36 C4 121.1(4) . .
C37 C36 C4 121.3(4) . .
C38 C37 C36 121.8(4) . .
C38 C37 H41 119.1 . .
C36 C37 H41 119.1 . .
C39 C38 C37 119.4(4) . .
C39 C38 H42 120.3 . .
C37 C38 H42 120.3 . .
O2 C39 C38 124.7(4) . .
O2 C39 C40 115.1(4) . .
C38 C39 C40 120.2(4) . .
C41 C40 C39 119.7(4) . .
C41 C40 H43 120.2 . .
C39 C40 H43 120.2 . .
C40 C41 C36 121.4(4) . .
C40 C41 H44 119.3 . .
C36 C41 H44 119.3 . .
C39 O2 C42 117.1(4) . .
O2 C42 H45 109.5 . .
O2 C42 H46 109.5 . .
H45 C42 H46 109.5 . .
O2 C42 H47 109.5 . .
H45 C42 H47 109.5 . .
H46 C42 H47 109.5 . .
C48 C43 C44 119.0(4) . .
C48 C43 C5 122.4(3) . .
C44 C43 C5 118.6(4) . .
C45 C44 C43 120.1(4) . .
C45 C44 H48 120.0 . .
C43 C44 H48 120.0 . .
C46 C45 C44 120.3(4) . .
C46 C45 H49 119.9 . .
C44 C45 H49 119.9 . .
C45 C46 C47 120.1(4) . .
C45 C46 H50 120.0 . .
C47 C46 H50 120.0 . .
C46 C47 C48 120.0(4) . .
C46 C47 H51 120.0 . .
C48 C47 H51 120.0 . .
C43 C48 C47 120.6(4) . .
C43 C48 H52 119.7 . .
C47 C48 H52 119.7 . .
C54 C49 C50 118.5(4) . .
C54 C49 C6 121.1(3) . .
C50 C49 C6 120.3(4) . .
C51 C50 C49 120.5(4) . .
C51 C50 H53 119.7 . .
C49 C50 H53 119.7 . .
C50 C51 C52 120.1(4) . .
C50 C51 H54 119.9 . .
C52 C51 H54 119.9 . .
C53 C52 C51 120.0(4) . .
C53 C52 C55 120.1(4) . .
C51 C52 C55 120.0(4) . .
C52 C53 C54 119.7(4) . .
C52 C53 H55 120.2 . .
C54 C53 H55 120.2 . .
C49 C54 C53 121.1(4) . .
C49 C54 H56 119.4 . .
C53 C54 H56 119.4 . .
F5 C55 F4 106.9(12) . .
F5 C55 F1 129.3(7) . .
F4 C55 F1 57.8(10) . .
F5 C55 F3 42.9(8) . .
F4 C55 F3 133.2(7) . .
F1 C55 F3 108.9(7) . .
F5 C55 F2 61.4(10) . .
F4 C55 F2 51.9(10) . .
F1 C55 F2 106.0(6) . .
F3 C55 F2 102.6(6) . .
F5 C55 F6 104.2(11) . .
F4 C55 F6 103.1(13) . .
F1 C55 F6 48.1(8) . .
F3 C55 F6 66.1(10) . .
F2 C55 F6 135.5(7) . .
F5 C55 C52 116.4(7) . .
F4 C55 C52 113.2(6) . .
F1 C55 C52 113.7(4) . .
F3 C55 C52 112.9(4) . .
F2 C55 C52 112.0(5) . .
F6 C55 C52 111.9(6) . .
Cl2 C56 Cl1 110.3(3) . .
Cl2 C56 Cl3 109.4(3) . .
Cl1 C56 Cl3 109.2(3) . .
Cl2 C56 H57 109.3 . .
Cl1 C56 H57 109.3 . .
Cl3 C56 H57 109.3 . .

loop_
_geom_bond_atom_site_label_1
_geom_bond_atom_site_label_2
_geom_bond_distance
_geom_bond_site_symmetry_2
C1 C2 1.407(5) .
C1 C6 1.408(5) .
C1 C7 1.498(5) .
C2 C3 1.412(5) .
C2 C21 1.488(5) .
C3 C4 1.413(5) .
C3 C26 1.496(5) .
C4 C5 1.404(5) .
C4 C36 1.504(5) .
C5 C6 1.411(5) .
C5 C43 1.500(5) .
C6 C49 1.500(5) .
C7 C8 1.382(6) .
C7 C12 1.399(5) .
C8 C9 1.396(6) .
C8 H1 0.9500 .
C9 C10 1.386(8) .
C9 H2 0.9500 .
C10 C11 1.373(8) .
C10 C13 1.534(7) .
C11 C12 1.378(6) .
C11 H3 0.9500 .
C12 H4 0.9500 .
C13 O1 1.345(7) .
C13 C14 1.539(8) .
C13 H5 1.0000 .
C14 H6 0.9800 .
C14 H7 0.9800 .
C14 H8 0.9800 .
O1 Si1 1.654(4) .
Si1 C16 1.856(6) .
Si1 C15 1.867(6) .
Si1 C17 1.874(5) .
C15 H9 0.9800 .
C15 H10 0.9800 .
C15 H11 0.9800 .
C16 H12 0.9800 .
C16 H13 0.9800 .
C16 H14 0.9800 .
C17 C18 1.517(8) .
C17 C20 1.537(8) .
C17 C19 1.552(7) .
C18 H15 0.9800 .
C18 H16 0.9800 .
C18 H17 0.9800 .
C19 H18 0.9800 .
C19 H19 0.9800 .
C19 H20 0.9800 .
C20 H21 0.9800 .
C20 H22 0.9800 .
C20 H23 0.9800 .
C21 C22 1.389(6) .
C21 C25 1.399(5) .
C22 C23 1.391(6) .
C22 H24 0.9500 .
C23 N1 1.340(6) .
C23 H25 0.9500 .
N1 C24 1.330(7) .
C24 C25 1.385(6) .
C24 H26 0.9500 .
C25 H27 0.9500 .
C26 C27 1.388(6) .
C26 C31 1.390(5) .
C27 C28 1.384(6) .
C27 H28 0.9500 .
C28 C29 1.404(6) .
C28 H29 0.9500 .
C29 C30 1.385(7) .
C29 C32 1.531(6) .
C30 C31 1.397(6) .
C30 H30 0.9500 .
C31 H31 0.9500 .
C32 C33 1.542(8) .
C32 C34 1.543(8) .
C32 C35 1.550(9) .
C33 H32 0.9800 .
C33 H33 0.9800 .
C33 H34 0.9800 .
C34 H35 0.9800 .
C34 H36 0.9800 .
C34 H37 0.9800 .
C35 H38 0.9800 .
C35 H39 0.9800 .
C35 H40 0.9800 .
C36 C41 1.391(6) .
C36 C37 1.392(6) .
C37 C38 1.389(6) .
C37 H41 0.9500 .
C38 C39 1.380(7) .
C38 H42 0.9500 .
C39 O2 1.379(5) .
C39 C40 1.390(6) .
C40 C41 1.387(6) .
C40 H43 0.9500 .
C41 H44 0.9500 .
O2 C42 1.426(6) .
C42 H45 0.9800 .
C42 H46 0.9800 .
C42 H47 0.9800 .
C43 C48 1.384(6) .
C43 C44 1.402(5) .
C44 C45 1.397(6) .
C44 H48 0.9500 .
C45 C46 1.378(7) .
C45 H49 0.9500 .
C46 C47 1.383(7) .
C46 H50 0.9500 .
C47 C48 1.398(6) .
C47 H51 0.9500 .
C48 H52 0.9500 .
C49 C54 1.388(6) .
C49 C50 1.401(5) .
C50 C51 1.384(6) .
C50 H53 0.9500 .
C51 C52 1.391(6) .
C51 H54 0.9500 .
C52 C53 1.383(6) .
C52 C55 1.500(6) .
C53 C54 1.392(6) .
C53 H55 0.9500 .
C54 H56 0.9500 .
C55 F5 1.252(13) .
C55 F4 1.273(13) .
C55 F1 1.284(7) .
C55 F3 1.310(7) .
C55 F2 1.333(7) .
C55 F6 1.380(14) .
C56 Cl2 1.745(6) .
C56 Cl1 1.754(6) .
C56 Cl3 1.776(5) .
C56 H57 1.0000 .

loop_
_geom_torsion_atom_site_label_1
_geom_torsion_atom_site_label_2
_geom_torsion_atom_site_label_3
_geom_torsion_atom_site_label_4
_geom_torsion
_geom_torsion_site_symmetry_1
_geom_torsion_site_symmetry_2
_geom_torsion_site_symmetry_3
_geom_torsion_site_symmetry_4
C6 C1 C2 C3 1.3(5) . . . .
C7 C1 C2 C3 -178.8(3) . . . .
C6 C1 C2 C21 -175.3(3) . . . .
C7 C1 C2 C21 4.6(5) . . . .
C1 C2 C3 C4 -0.9(5) . . . .
C21 C2 C3 C4 175.7(3) . . . .
C1 C2 C3 C26 178.3(3) . . . .
C21 C2 C3 C26 -5.1(5) . . . .
C2 C3 C4 C5 -0.8(5) . . . .
C26 C3 C4 C5 -180.0(3) . . . .
C2 C3 C4 C36 -178.5(3) . . . .
C26 C3 C4 C36 2.4(5) . . . .
C3 C4 C5 C6 2.1(6) . . . .
C36 C4 C5 C6 179.7(3) . . . .
C3 C4 C5 C43 -176.8(3) . . . .
C36 C4 C5 C43 0.9(5) . . . .
C2 C1 C6 C5 0.0(5) . . . .
C7 C1 C6 C5 -179.9(3) . . . .
C2 C1 C6 C49 177.4(3) . . . .
C7 C1 C6 C49 -2.4(5) . . . .
C4 C5 C6 C1 -1.6(6) . . . .
C43 C5 C6 C1 177.2(3) . . . .
C4 C5 C6 C49 -179.1(3) . . . .
C43 C5 C6 C49 -0.2(5) . . . .
C2 C1 C7 C8 -115.5(4) . . . .
C6 C1 C7 C8 64.3(5) . . . .
C2 C1 C7 C12 63.3(5) . . . .
C6 C1 C7 C12 -116.8(4) . . . .
C12 C7 C8 C9 0.1(6) . . . .
C1 C7 C8 C9 179.0(4) . . . .
C7 C8 C9 C10 0.1(7) . . . .
C8 C9 C10 C11 -0.4(7) . . . .
C8 C9 C10 C13 179.6(5) . . . .
C9 C10 C11 C12 0.6(7) . . . .
C13 C10 C11 C12 -179.5(4) . . . .
C10 C11 C12 C7 -0.5(7) . . . .
C8 C7 C12 C11 0.1(6) . . . .
C1 C7 C12 C11 -178.8(4) . . . .
C11 C10 C13 O1 148.5(5) . . . .
C9 C10 C13 O1 -31.6(8) . . . .
C11 C10 C13 C14 -86.0(7) . . . .
C9 C10 C13 C14 93.9(6) . . . .
C10 C13 O1 Si1 -66.5(8) . . . .
C14 C13 O1 Si1 169.0(4) . . . .
C13 O1 Si1 C16 2.6(6) . . . .
C13 O1 Si1 C15 121.8(6) . . . .
C13 O1 Si1 C17 -120.1(5) . . . .
O1 Si1 C17 C18 -55.3(4) . . . .
C16 Si1 C17 C18 -177.6(4) . . . .
C15 Si1 C17 C18 61.4(5) . . . .
O1 Si1 C17 C20 -177.4(4) . . . .
C16 Si1 C17 C20 60.3(4) . . . .
C15 Si1 C17 C20 -60.7(5) . . . .
O1 Si1 C17 C19 65.3(5) . . . .
C16 Si1 C17 C19 -57.0(5) . . . .
C15 Si1 C17 C19 -178.0(5) . . . .
C1 C2 C21 C22 61.2(5) . . . .
C3 C2 C21 C22 -115.4(4) . . . .
C1 C2 C21 C25 -119.0(4) . . . .
C3 C2 C21 C25 64.4(5) . . . .
C25 C21 C22 C23 0.3(6) . . . .
C2 C21 C22 C23 -179.9(4) . . . .
C21 C22 C23 N1 -0.2(7) . . . .
C22 C23 N1 C24 0.0(7) . . . .
C23 N1 C24 C25 0.2(7) . . . .
N1 C24 C25 C21 -0.1(7) . . . .
C22 C21 C25 C24 -0.2(6) . . . .
C2 C21 C25 C24 -179.9(4) . . . .
C2 C3 C26 C27 64.8(5) . . . .
C4 C3 C26 C27 -116.1(4) . . . .
C2 C3 C26 C31 -111.7(4) . . . .
C4 C3 C26 C31 67.4(5) . . . .
C31 C26 C27 C28 0.0(6) . . . .
C3 C26 C27 C28 -176.5(4) . . . .
C26 C27 C28 C29 0.2(6) . . . .
C27 C28 C29 C30 -0.2(6) . . . .
C27 C28 C29 C32 179.6(4) . . . .
C28 C29 C30 C31 0.1(6) . . . .
C32 C29 C30 C31 -179.7(4) . . . .
C27 C26 C31 C30 -0.2(5) . . . .
C3 C26 C31 C30 176.5(3) . . . .
C29 C30 C31 C26 0.1(6) . . . .
C30 C29 C32 C33 121.8(5) . . . .
C28 C29 C32 C33 -58.0(6) . . . .
C30 C29 C32 C34 2.0(7) . . . .
C28 C29 C32 C34 -177.8(5) . . . .
C30 C29 C32 C35 -118.2(5) . . . .
C28 C29 C32 C35 62.0(6) . . . .
C5 C4 C36 C41 61.1(5) . . . .
C3 C4 C36 C41 -121.2(4) . . . .
C5 C4 C36 C37 -117.9(4) . . . .
C3 C4 C36 C37 59.8(5) . . . .
C41 C36 C37 C38 0.0(5) . . . .
C4 C36 C37 C38 179.0(3) . . . .
C36 C37 C38 C39 0.5(6) . . . .
C37 C38 C39 O2 178.5(4) . . . .
C37 C38 C39 C40 -0.4(6) . . . .
O2 C39 C40 C41 -179.2(3) . . . .
C38 C39 C40 C41 -0.2(6) . . . .
C39 C40 C41 C36 0.7(6) . . . .
C37 C36 C41 C40 -0.6(5) . . . .
C4 C36 C41 C40 -179.6(3) . . . .
C38 C39 O2 C42 0.2(6) . . . .
C40 C39 O2 C42 179.1(4) . . . .
C4 C5 C43 C48 -109.6(4) . . . .
C6 C5 C43 C48 71.5(5) . . . .
C4 C5 C43 C44 67.6(5) . . . .
C6 C5 C43 C44 -111.3(4) . . . .
C48 C43 C44 C45 0.5(6) . . . .
C5 C43 C44 C45 -176.8(4) . . . .
C43 C44 C45 C46 0.5(6) . . . .
C44 C45 C46 C47 -1.2(6) . . . .
C45 C46 C47 C48 0.8(6) . . . .
C44 C43 C48 C47 -0.9(6) . . . .
C5 C43 C48 C47 176.3(4) . . . .
C46 C47 C48 C43 0.2(6) . . . .
C1 C6 C49 C54 64.0(5) . . . .
C5 C6 C49 C54 -118.5(4) . . . .
C1 C6 C49 C50 -112.0(4) . . . .
C5 C6 C49 C50 65.4(5) . . . .
C54 C49 C50 C51 -0.8(6) . . . .
C6 C49 C50 C51 175.3(4) . . . .
C49 C50 C51 C52 -0.7(7) . . . .
C50 C51 C52 C53 1.6(7) . . . .
C50 C51 C52 C55 -178.3(4) . . . .
C51 C52 C53 C54 -1.0(6) . . . .
C55 C52 C53 C54 178.9(4) . . . .
C50 C49 C54 C53 1.4(6) . . . .
C6 C49 C54 C53 -174.7(4) . . . .
C52 C53 C54 C49 -0.5(6) . . . .
C53 C52 C55 F5 162.7(13) . . . .
C51 C52 C55 F5 -17.4(14) . . . .
C53 C52 C55 F4 -72.9(14) . . . .
C51 C52 C55 F4 107.1(14) . . . .
C53 C52 C55 F1 -9.3(9) . . . .
C51 C52 C55 F1 170.6(7) . . . .
C53 C52 C55 F3 115.4(7) . . . .
C51 C52 C55 F3 -64.6(8) . . . .
C53 C52 C55 F2 -129.4(7) . . . .
C51 C52 C55 F2 50.5(8) . . . .
C53 C52 C55 F6 43.1(13) . . . .
C51 C52 C55 F6 -137.0(12) . . . .
